data_4113202
loop_
_publ_author_name
'Bertrand Donnio'
'Beno\^it Heinrich'
'Hassan Allouchi'
'Jens Kain'
'Siegmar Diele'
'Daniel Guillon'
'Duncan W. Bruce'

_publ_contact_author 'Hassan Allouchi'
_publ_contact_author_email hassan.allouchi@univ-tours.fr
_publ_section_title
;
 A Generalized Model for the Molecular Arrangement in the Columnar
 Mesophases of Polycatenar Mesogens. Crystal and Molecular Structure of
 Two Hexacatenar Mesogens
;
_journal_name_full 'Journal of the American Chemical Society'
_journal_page_first 15258
_journal_page_last 15268
_journal_paper_doi 10.1021/ja0471673
_journal_volume 126
_journal_year 2004
_chemical_formula_sum 'C37 H59 Cl N O3 Pd0.5'
_chemical_formula_weight 654.5
_chemical_name_systematic
;
 ?
;
_space_group_IT_number 2
_symmetry_cell_setting triclinic
_symmetry_space_group_name_Hall '-P 1'
_symmetry_space_group_name_H-M 'P -1'
_atom_sites_solution_hydrogens geom
_atom_sites_solution_primary direct
_atom_sites_solution_secondary difmap
_audit_creation_date 2004-03-11T18:34:59-00:00
_audit_creation_method 'WinGX routine CIF_UPDATE'
_cell_angle_alpha 85.9580(10)
_cell_angle_beta 89.6730(10)
_cell_angle_gamma 85.248(2)
_cell_formula_units_Z 2
_cell_length_a 8.9605(3)
_cell_length_b 9.0629(3)
_cell_length_c 23.4280(8)
_cell_measurement_temperature 296(2)
_cell_volume 1891.29(11)
_computing_data_collection 'KappaCCD (Nonius, 1998)'
_computing_data_reduction 'Denzo(Otwinowski & Miror, 1997)'
_computing_structure_refinement 'SHELXL-97 (Sheldrick, 1997)'
_computing_structure_solution 'SHELXS-97 (Sheldrick, 1990)'
_diffrn_ambient_temperature 296(2)
_diffrn_measured_fraction_theta_full 0.95
_diffrn_measured_fraction_theta_max 0.95
_diffrn_measurement_device_type KappaCCD
_diffrn_measurement_method \w
_diffrn_radiation_monochromator graphite
_diffrn_radiation_type MoK\a
_diffrn_radiation_wavelength 0.71069
_diffrn_reflns_av_R_equivalents 0.0223
_diffrn_reflns_av_unetI/netI 0.0737
_diffrn_reflns_limit_h_max 11
_diffrn_reflns_limit_h_min 0
_diffrn_reflns_limit_k_max 11
_diffrn_reflns_limit_k_min -11
_diffrn_reflns_limit_l_max 30
_diffrn_reflns_limit_l_min -29
_diffrn_reflns_number 7929
_diffrn_reflns_theta_full 27.08
_diffrn_reflns_theta_max 27.08
_diffrn_reflns_theta_min 4.02
_exptl_absorpt_coefficient_mu 0.364
_exptl_absorpt_correction_type none
_exptl_crystal_colour colourless
_exptl_crystal_density_diffrn 1.149
_exptl_crystal_description needle
_exptl_crystal_F_000 704
_exptl_crystal_size_max 0.23
_exptl_crystal_size_mid 0.13
_exptl_crystal_size_min 0.03
_refine_diff_density_max 0.354
_refine_diff_density_min -0.219
_refine_diff_density_rms 0.046
_refine_ls_extinction_coef 0.0015(8)
_refine_ls_extinction_expression Fc^*^=kFc[1+0.001xFc^2^\l^3^/sin(2\q)]^-1/4^
_refine_ls_extinction_method SHELXL
_refine_ls_goodness_of_fit_ref 1.007
_refine_ls_hydrogen_treatment mixed
_refine_ls_matrix_type full
_refine_ls_number_parameters 389
_refine_ls_number_reflns 7929
_refine_ls_number_restraints 19
_refine_ls_restrained_S_all 1.025
_refine_ls_R_factor_all 0.1005
_refine_ls_R_factor_gt 0.0523
_refine_ls_shift/su_max 0.037
_refine_ls_shift/su_mean 0.002
_refine_ls_structure_factor_coef Fsqd
_refine_ls_weighting_details 'calc w=1/[\s^2^(Fo^2^)+(0.0407P)^2^+0.5741P] where P=(Fo^2^+2Fc^2^)/3'
_refine_ls_weighting_scheme calc
_refine_ls_wR_factor_gt 0.1
_refine_ls_wR_factor_ref 0.1162
_reflns_number_gt 5243
_reflns_number_total 7929
_reflns_threshold_expression >2sigma(I)
_cod_data_source_file ja0471673rom20040520_065845.cif
_cod_data_source_block H.Allouchi_234C8
_cod_original_formula_sum 'C37 H59 Cl N O3 Pd0.50'
_cod_database_code 4113202

loop_
_symmetry_equiv_pos_as_xyz
'x, y, z'
'-x, -y, -z'

loop_
_atom_site_label
_atom_site_type_symbol
_atom_site_fract_x
_atom_site_fract_y
_atom_site_fract_z
_atom_site_U_iso_or_equiv
_atom_site_adp_type
_atom_site_occupancy
_atom_site_symmetry_multiplicity
_atom_site_calc_flag
_atom_site_refinement_flags
Pd1 Pd 0.0047(17) 0.0102(11) 0.0027(6) 0.0495(8) Uani 0.5 1 d P
Cl1 Cl 0.20577(9) -0.17028(7) 0.00823(4) 0.0703(2) Uani 1 1 d .
N1 N 0.1365(3) 0.1636(2) -0.01813(10) 0.0562(6) Uani 1 1 d .
C2 C 0.2455(3) 0.1506(3) -0.05796(13) 0.0662(8) Uani 1 1 d .
H2 H 0.2617 0.0614 -0.0753 0.079 Uiso 1 1 calc R
C3 C 0.3329(3) 0.2632(3) -0.07385(14) 0.0677(8) Uani 1 1 d .
H3 H 0.4057 0.2494 -0.1019 0.081 Uiso 1 1 calc R
C4 C 0.3146(3) 0.3981(3) -0.04872(12) 0.0556(7) Uani 1 1 d .
C5 C 0.2076(3) 0.4071(3) -0.00616(12) 0.0562(7) Uani 1 1 d .
H5 H 0.1938 0.4928 0.0135 0.067 Uiso 1 1 calc R
C6 C 0.1212(3) 0.2915(3) 0.00744(12) 0.0569(7) Uani 1 1 d .
H6 H 0.0488 0.3025 0.0357 0.068 Uiso 1 1 calc R
C7 C 0.3970(3) 0.5266(3) -0.06594(13) 0.0589(7) Uani 1 1 d .
H7 H 0.3915 0.604 -0.0418 0.071 Uiso 1 1 calc R
C8 C 0.4789(3) 0.5426(3) -0.11288(14) 0.0640(8) Uani 1 1 d .
H8 H 0.4911 0.4616 -0.1352 0.077 Uiso 1 1 calc R
C9 C 0.5521(3) 0.6748(3) -0.13303(13) 0.0582(7) Uani 1 1 d .
C10 C 0.6125(3) 0.6849(3) -0.18849(14) 0.0623(8) Uani 1 1 d .
C11 C 0.6788(3) 0.8105(3) -0.20972(13) 0.0627(8) Uani 1 1 d .
C12 C 0.6923(3) 0.9271(3) -0.17452(13) 0.0613(8) Uani 1 1 d .
C13 C 0.6337(3) 0.9179(3) -0.11987(14) 0.0624(8) Uani 1 1 d .
H13 H 0.6414 0.9955 -0.0964 0.075 Uiso 1 1 calc R
C14 C 0.5637(3) 0.7944(3) -0.09980(13) 0.0607(7) Uani 1 1 d .
H14 H 0.5234 0.7912 -0.0631 0.073 Uiso 1 1 calc R
O15 O 0.6114(3) 0.5618(2) -0.21952(11) 0.0804(6) Uani 1 1 d .
C16 C 0.5335(6) 0.5730(5) -0.2697(2) 0.1230(16) Uani 1 1 d D
H16A H 0.5936 0.6148 -0.3004 0.148 Uiso 1 1 calc R
H16B H 0.4425 0.6377 -0.2663 0.148 Uiso 1 1 calc R
C17 C 0.4948(9) 0.4186(7) -0.2828(3) 0.185(3) Uani 1 1 d D
H17A H 0.5853 0.3609 -0.2936 0.222 Uiso 1 1 calc R
H17B H 0.4551 0.3693 -0.2486 0.222 Uiso 1 1 calc R
C18 C 0.3853(12) 0.4233(10) -0.3289(4) 0.262(5) Uani 1 1 d D
H18A H 0.3069 0.4998 -0.3213 0.314 Uiso 1 1 calc R
H18B H 0.4345 0.4563 -0.3639 0.314 Uiso 1 1 calc R
C19 C 0.3159(15) 0.2967(12) -0.3399(5) 0.319(7) Uani 1 1 d D
H19A H 0.2722 0.2593 -0.3044 0.383 Uiso 1 1 calc R
H19B H 0.3932 0.2223 -0.3505 0.383 Uiso 1 1 calc R
C20 C 0.1998(18) 0.3083(18) -0.3837(8) 0.341(10) Uani 1 1 d D
H20A H 0.2395 0.3585 -0.4177 0.409 Uiso 1 1 calc R
H20B H 0.184 0.2083 -0.3932 0.409 Uiso 1 1 calc R
C21 C 0.0540(18) 0.3826(16) -0.3725(6) 0.288(7) Uani 1 1 d D
H21A H 0.015 0.337 -0.3374 0.345 Uiso 1 1 calc R
H21B H 0.067 0.4853 -0.366 0.345 Uiso 1 1 calc R
C22 C -0.056(2) 0.3800(18) -0.4169(7) 0.351(8) Uani 1 1 d D
H22A H -0.0157 0.4253 -0.4519 0.421 Uiso 1 1 calc R
H22B H -0.0675 0.2771 -0.4234 0.421 Uiso 1 1 calc R
C23 C -0.1962(18) 0.450(3) -0.4078(10) 0.478(16) Uani 1 1 d D
H23A H -0.2585 0.4418 -0.4405 0.717 Uiso 1 1 calc R
H23B H -0.1874 0.5523 -0.4021 0.717 Uiso 1 1 calc R
H23C H -0.2403 0.4028 -0.3745 0.717 Uiso 1 1 calc R
O24 O 0.7449(3) 0.8107(2) -0.26300(10) 0.0779(6) Uani 1 1 d .
C25 C 0.6884(5) 0.9232(5) -0.30492(16) 0.1002(12) Uani 1 1 d D
H25A H 0.699 1.0205 -0.2914 0.12 Uiso 1 1 calc R
H25B H 0.583 0.914 -0.3117 0.12 Uiso 1 1 calc R
C26 C 0.7742(7) 0.9058(8) -0.3587(2) 0.167(3) Uani 1 1 d D
H26A H 0.744 0.8177 -0.3752 0.2 Uiso 1 1 calc R
H26B H 0.7426 0.9897 -0.3851 0.2 Uiso 1 1 calc R
C27 C 0.9339(7) 0.8943(8) -0.3571(2) 0.171(3) Uani 1 1 d D
H27A H 0.9649 0.8079 -0.3318 0.205 Uiso 1 1 calc R
H27B H 0.9632 0.9801 -0.3387 0.205 Uiso 1 1 calc R
C28 C 1.0225(8) 0.8833(10) -0.4091(3) 0.205(3) Uani 1 1 d D
H28A H 0.9875 0.8035 -0.4296 0.246 Uiso 1 1 calc R
H28B H 1.0006 0.9745 -0.4328 0.246 Uiso 1 1 calc R
C29 C 1.1844(9) 0.8579(10) -0.4040(4) 0.217(4) Uani 1 1 d D
H29A H 1.2195 0.9436 -0.3873 0.261 Uiso 1 1 calc R
H29B H 1.205 0.7739 -0.3764 0.261 Uiso 1 1 calc R
C30 C 1.2766(11) 0.8303(12) -0.4535(4) 0.242(4) Uani 1 1 d D
H30A H 1.2371 0.7491 -0.4719 0.29 Uiso 1 1 calc R
H30B H 1.2621 0.9174 -0.48 0.29 Uiso 1 1 calc R
C31 C 1.4331(11) 0.7958(15) -0.4472(5) 0.289(6) Uani 1 1 d D
H31A H 1.4505 0.7132 -0.4188 0.347 Uiso 1 1 calc R
H31B H 1.4769 0.8805 -0.4331 0.347 Uiso 1 1 calc R
C32 C 1.5091(14) 0.7573(15) -0.5003(5) 0.333(7) Uani 1 1 d D
H32A H 1.6032 0.7023 -0.4913 0.499 Uiso 1 1 calc R
H32B H 1.5262 0.8465 -0.5231 0.499 Uiso 1 1 calc R
H32C H 1.4477 0.6979 -0.5212 0.499 Uiso 1 1 calc R
O33 O 0.7677(2) 1.0413(2) -0.19734(9) 0.0736(6) Uani 1 1 d .
C34 C 0.7954(4) 1.1567(3) -0.16121(15) 0.0712(9) Uani 1 1 d .
H34A H 0.8476 1.1151 -0.1269 0.085 Uiso 1 1 calc R
H34B H 0.7014 1.2076 -0.15 0.085 Uiso 1 1 calc R
C35 C 0.8891(4) 1.2633(3) -0.19379(15) 0.0743(9) Uani 1 1 d .
H35A H 0.8352 1.3046 -0.2278 0.089 Uiso 1 1 calc R
H35B H 0.9808 1.2101 -0.206 0.089 Uiso 1 1 calc R
C36 C 0.9281(4) 1.3894(3) -0.15840(15) 0.0713(9) Uani 1 1 d .
H36A H 0.8365 1.4387 -0.1442 0.086 Uiso 1 1 calc R
H36B H 0.9874 1.3485 -0.1256 0.086 Uiso 1 1 calc R
C37 C 1.0144(4) 1.5017(4) -0.19230(16) 0.0802(10) Uani 1 1 d .
H37A H 0.9583 1.5355 -0.2267 0.096 Uiso 1 1 calc R
H37B H 1.1088 1.4528 -0.2041 0.096 Uiso 1 1 calc R
C38 C 1.0468(4) 1.6361(3) -0.16094(14) 0.0696(8) Uani 1 1 d .
H38A H 0.9529 1.6862 -0.1492 0.083 Uiso 1 1 calc R
H38B H 1.104 1.6035 -0.1267 0.083 Uiso 1 1 calc R
C39 C 1.1332(4) 1.7448(4) -0.19724(16) 0.0832(10) Uani 1 1 d .
H39A H 1.2273 1.694 -0.2084 0.1 Uiso 1 1 calc R
H39B H 1.0766 1.7744 -0.2319 0.1 Uiso 1 1 calc R
C40 C 1.1662(4) 1.8812(4) -0.16933(17) 0.0856(10) Uani 1 1 d .
H40A H 1.2226 1.8526 -0.1345 0.103 Uiso 1 1 calc R
H40B H 1.0726 1.9338 -0.1587 0.103 Uiso 1 1 calc R
C41 C 1.2542(4) 1.9849(4) -0.20730(19) 0.1033(13) Uani 1 1 d .
H41A H 1.2744 2.0693 -0.1869 0.155 Uiso 1 1 calc R
H41B H 1.197 2.0177 -0.241 0.155 Uiso 1 1 calc R
H41C H 1.347 1.9336 -0.2181 0.155 Uiso 1 1 calc R

loop_
_atom_site_aniso_label
_atom_site_aniso_U_11
_atom_site_aniso_U_22
_atom_site_aniso_U_33
_atom_site_aniso_U_23
_atom_site_aniso_U_13
_atom_site_aniso_U_12
Pd1 0.0663(14) 0.026(2) 0.0599(19) -0.0134(12) 0.0155(13) -0.0156(14)
Cl1 0.0735(5) 0.0435(4) 0.0942(6) -0.0077(4) 0.0179(4) -0.0062(4)
N1 0.0679(15) 0.0376(11) 0.0641(15) -0.0056(10) 0.0152(12) -0.0105(11)
C2 0.080(2) 0.0408(15) 0.080(2) -0.0141(14) 0.0289(17) -0.0142(15)
C3 0.072(2) 0.0494(16) 0.083(2) -0.0089(15) 0.0274(17) -0.0138(15)
C4 0.0572(17) 0.0396(14) 0.070(2) -0.0021(13) 0.0028(15) -0.0084(13)
C5 0.0645(18) 0.0387(14) 0.0667(19) -0.0084(12) 0.0078(15) -0.0084(13)
C6 0.0677(18) 0.0438(14) 0.0602(18) -0.0088(13) 0.0149(14) -0.0078(14)
C7 0.0581(17) 0.0430(14) 0.077(2) -0.0054(13) 0.0070(16) -0.0125(13)
C8 0.0643(19) 0.0450(15) 0.084(2) -0.0057(14) 0.0089(17) -0.0124(14)
C9 0.0566(17) 0.0477(15) 0.071(2) -0.0006(14) 0.0044(15) -0.0127(13)
C10 0.0604(18) 0.0525(16) 0.075(2) -0.0067(15) 0.0057(16) -0.0117(14)
C11 0.0610(18) 0.0598(18) 0.067(2) 0.0013(15) 0.0087(16) -0.0099(15)
C12 0.0585(18) 0.0537(16) 0.072(2) 0.0032(15) 0.0063(16) -0.0137(14)
C13 0.0640(19) 0.0488(16) 0.076(2) -0.0065(14) 0.0043(16) -0.0161(14)
C14 0.0607(18) 0.0532(16) 0.069(2) -0.0008(14) 0.0071(15) -0.0146(14)
O15 0.0972(17) 0.0672(14) 0.0811(17) -0.0184(12) 0.0096(14) -0.0227(13)
C16 0.131(4) 0.111(3) 0.134(4) -0.036(3) -0.020(3) -0.030(3)
C17 0.269(8) 0.152(5) 0.146(5) -0.043(4) -0.074(5) -0.053(6)
C18 0.360(13) 0.206(9) 0.239(10) -0.058(7) -0.058(9) -0.103(9)
C19 0.431(18) 0.273(12) 0.282(13) 0.013(10) -0.109(12) -0.226(13)
C20 0.36(2) 0.262(16) 0.42(3) -0.053(14) -0.13(2) -0.066(15)
C21 0.41(2) 0.251(14) 0.221(12) -0.059(10) -0.051(15) -0.089(15)
C22 0.43(2) 0.336(18) 0.316(18) -0.157(14) -0.02(2) -0.072(19)
C23 0.298(19) 0.56(3) 0.60(4) -0.29(3) 0.07(2) 0.00(2)
O24 0.0887(16) 0.0738(14) 0.0716(15) 0.0008(11) 0.0184(12) -0.0149(12)
C25 0.122(3) 0.105(3) 0.073(3) 0.010(2) 0.007(2) -0.016(3)
C26 0.154(5) 0.226(7) 0.109(4) 0.053(4) 0.030(4) -0.012(5)
C27 0.167(6) 0.226(7) 0.115(4) 0.030(4) 0.033(4) -0.025(5)
C28 0.194(7) 0.263(9) 0.152(6) 0.030(6) 0.080(6) -0.023(7)
C29 0.196(8) 0.235(9) 0.213(8) 0.033(7) 0.081(7) -0.015(7)
C30 0.184(8) 0.310(12) 0.231(10) 0.004(8) 0.048(8) -0.044(8)
C31 0.194(10) 0.427(19) 0.236(12) 0.075(12) -0.012(9) -0.040(11)
C32 0.394(18) 0.368(17) 0.240(13) -0.030(12) 0.070(12) -0.052(14)
O33 0.0848(15) 0.0604(12) 0.0785(15) 0.0010(11) 0.0153(12) -0.0299(11)
C34 0.070(2) 0.0553(17) 0.091(2) -0.0027(16) 0.0107(17) -0.0204(16)
C35 0.076(2) 0.0580(18) 0.090(2) 0.0034(16) 0.0181(18) -0.0182(16)
C36 0.067(2) 0.0588(18) 0.088(2) 0.0056(16) 0.0044(17) -0.0163(16)
C37 0.081(2) 0.066(2) 0.097(3) -0.0066(18) 0.0159(19) -0.0269(18)
C38 0.0666(19) 0.0599(18) 0.083(2) 0.0009(16) 0.0000(17) -0.0129(16)
C39 0.087(2) 0.072(2) 0.094(3) -0.0087(18) 0.003(2) -0.0264(19)
C40 0.081(2) 0.0583(19) 0.119(3) -0.0088(19) -0.008(2) -0.0126(18)
C41 0.095(3) 0.073(2) 0.144(4) -0.003(2) 0.005(3) -0.025(2)

loop_
_atom_type_symbol
_atom_type_description
_atom_type_scat_dispersion_real
_atom_type_scat_dispersion_imag
_atom_type_scat_source
C C 0.0033 0.0016 'International Tables Vol C Tables 4.2.6.8 and 6.1.1.4'
H H 0 0 'International Tables Vol C Tables 4.2.6.8 and 6.1.1.4'
N N 0.0061 0.0033 'International Tables Vol C Tables 4.2.6.8 and 6.1.1.4'
O O 0.0106 0.006 'International Tables Vol C Tables 4.2.6.8 and 6.1.1.4'
Cl Cl 0.1484 0.1585 'International Tables Vol C Tables 4.2.6.8 and 6.1.1.4'
Pd Pd -0.9988 1.0072 'International Tables Vol C Tables 4.2.6.8 and 6.1.1.4'

loop_
_geom_angle_atom_site_label_1
_geom_angle_atom_site_label_2
_geom_angle_atom_site_label_3
_geom_angle
_geom_angle_site_symmetry_1
_geom_angle_site_symmetry_3
Pd1 Pd1 N1 133(7) 2 .
N1 Pd1 N1 175.0(7) . 2
Pd1 Pd1 Cl1 96(7) 2 2
N1 Pd1 Cl1 93.0(5) . 2
N1 Pd1 Cl1 88.0(6) 2 2
Pd1 Pd1 Cl1 77(7) 2 .
N1 Pd1 Cl1 91.3(6) . .
N1 Pd1 Cl1 87.4(4) 2 .
Cl1 Pd1 Cl1 173.8(5) 2 .
C6 N1 C2 116.7(2) . .
C6 N1 Pd1 119.6(4) . .
C2 N1 Pd1 123.7(4) . .
C6 N1 Pd1 124.0(4) . 2
C2 N1 Pd1 119.2(4) . 2
N1 C2 C3 122.6(3) . .
N1 C2 H2 118.7 . .
C3 C2 H2 118.7 . .
C2 C3 C4 121.0(3) . .
C2 C3 H3 119.5 . .
C4 C3 H3 119.5 . .
C5 C4 C3 115.6(2) . .
C5 C4 C7 120.2(2) . .
C3 C4 C7 124.1(3) . .
C6 C5 C4 120.9(2) . .
C6 C5 H5 119.5 . .
C4 C5 H5 119.5 . .
N1 C6 C5 123.1(2) . .
N1 C6 H6 118.5 . .
C5 C6 H6 118.5 . .
C8 C7 C4 125.9(3) . .
C8 C7 H7 117.1 . .
C4 C7 H7 117.1 . .
C7 C8 C9 126.5(3) . .
C7 C8 H8 116.7 . .
C9 C8 H8 116.7 . .
C14 C9 C10 117.4(2) . .
C14 C9 C8 122.8(3) . .
C10 C9 C8 119.7(3) . .
O15 C10 C11 121.3(3) . .
O15 C10 C9 117.2(2) . .
C11 C10 C9 121.3(3) . .
O24 C11 C10 118.9(3) . .
O24 C11 C12 121.1(3) . .
C10 C11 C12 119.6(3) . .
O33 C12 C13 124.9(3) . .
O33 C12 C11 115.8(3) . .
C13 C12 C11 119.3(3) . .
C14 C13 C12 120.5(3) . .
C14 C13 H13 119.7 . .
C12 C13 H13 119.7 . .
C13 C14 C9 121.6(3) . .
C13 C14 H14 119.2 . .
C9 C14 H14 119.2 . .
C16 O15 C10 118.8(3) . .
O15 C16 C17 108.5(4) . .
O15 C16 H16A 110 . .
C17 C16 H16A 110 . .
O15 C16 H16B 110 . .
C17 C16 H16B 110 . .
H16A C16 H16B 108.4 . .
C18 C17 C16 112.1(6) . .
C18 C17 H17A 109.2 . .
C16 C17 H17A 109.2 . .
C18 C17 H17B 109.2 . .
C16 C17 H17B 109.2 . .
H17A C17 H17B 107.9 . .
C19 C18 C17 120.3(9) . .
C19 C18 H18A 107.3 . .
C17 C18 H18A 107.3 . .
C19 C18 H18B 107.3 . .
C17 C18 H18B 107.3 . .
H18A C18 H18B 106.9 . .
C18 C19 C20 118.6(11) . .
C18 C19 H19A 107.7 . .
C20 C19 H19A 107.6 . .
C18 C19 H19B 107.7 . .
C20 C19 H19B 107.7 . .
H19A C19 H19B 107.1 . .
C21 C20 C19 119.8(15) . .
C21 C20 H20A 107.3 . .
C19 C20 H20A 107.4 . .
C21 C20 H20B 107.4 . .
C19 C20 H20B 107.4 . .
H20A C20 H20B 106.9 . .
C22 C21 C20 115.5(13) . .
C22 C21 H21A 108.4 . .
C20 C21 H21A 108.4 . .
C22 C21 H21B 108.4 . .
C20 C21 H21B 108.4 . .
H21A C21 H21B 107.5 . .
C23 C22 C21 117.2(14) . .
C23 C22 H22A 108 . .
C21 C22 H22A 108 . .
C23 C22 H22B 108 . .
C21 C22 H22B 108 . .
H22A C22 H22B 107.2 . .
C22 C23 H23A 109.5 . .
C22 C23 H23B 109.5 . .
H23A C23 H23B 109.5 . .
C22 C23 H23C 109.5 . .
H23A C23 H23C 109.5 . .
H23B C23 H23C 109.5 . .
C11 O24 C25 116.8(3) . .
O24 C25 C26 108.7(4) . .
O24 C25 H25A 109.9 . .
C26 C25 H25A 109.9 . .
O24 C25 H25B 109.9 . .
C26 C25 H25B 109.9 . .
H25A C25 H25B 108.3 . .
C27 C26 C25 119.5(5) . .
C27 C26 H26A 107.4 . .
C25 C26 H26A 107.4 . .
C27 C26 H26B 107.4 . .
C25 C26 H26B 107.4 . .
H26A C26 H26B 107 . .
C26 C27 C28 121.4(6) . .
C26 C27 H27A 107 . .
C28 C27 H27A 107 . .
C26 C27 H27B 107 . .
C28 C27 H27B 107 . .
H27A C27 H27B 106.7 . .
C29 C28 C27 118.6(7) . .
C29 C28 H28A 107.7 . .
C27 C28 H28A 107.7 . .
C29 C28 H28B 107.7 . .
C27 C28 H28B 107.7 . .
H28A C28 H28B 107.1 . .
C30 C29 C28 121.0(8) . .
C30 C29 H29A 107.1 . .
C28 C29 H29A 107.1 . .
C30 C29 H29B 107.1 . .
C28 C29 H29B 107.1 . .
H29A C29 H29B 106.8 . .
C31 C30 C29 120.2(9) . .
C31 C30 H30A 107.3 . .
C29 C30 H30A 107.3 . .
C31 C30 H30B 107.3 . .
C29 C30 H30B 107.3 . .
H30A C30 H30B 106.9 . .
C30 C31 C32 113.8(10) . .
C30 C31 H31A 108.8 . .
C32 C31 H31A 108.8 . .
C30 C31 H31B 108.8 . .
C32 C31 H31B 108.8 . .
H31A C31 H31B 107.7 . .
C31 C32 H32A 109.5 . .
C31 C32 H32B 109.5 . .
H32A C32 H32B 109.5 . .
C31 C32 H32C 109.5 . .
H32A C32 H32C 109.5 . .
H32B C32 H32C 109.5 . .
C12 O33 C34 117.7(2) . .
O33 C34 C35 108.2(3) . .
O33 C34 H34A 110.1 . .
C35 C34 H34A 110.1 . .
O33 C34 H34B 110.1 . .
C35 C34 H34B 110.1 . .
H34A C34 H34B 108.4 . .
C34 C35 C36 112.4(3) . .
C34 C35 H35A 109.1 . .
C36 C35 H35A 109.1 . .
C34 C35 H35B 109.1 . .
C36 C35 H35B 109.1 . .
H35A C35 H35B 107.9 . .
C37 C36 C35 112.4(3) . .
C37 C36 H36A 109.1 . .
C35 C36 H36A 109.1 . .
C37 C36 H36B 109.1 . .
C35 C36 H36B 109.1 . .
H36A C36 H36B 107.9 . .
C36 C37 C38 115.1(3) . .
C36 C37 H37A 108.5 . .
C38 C37 H37A 108.5 . .
C36 C37 H37B 108.5 . .
C38 C37 H37B 108.5 . .
H37A C37 H37B 107.5 . .
C39 C38 C37 112.6(3) . .
C39 C38 H38A 109.1 . .
C37 C38 H38A 109.1 . .
C39 C38 H38B 109.1 . .
C37 C38 H38B 109.1 . .
H38A C38 H38B 107.8 . .
C40 C39 C38 115.4(3) . .
C40 C39 H39A 108.4 . .
C38 C39 H39A 108.4 . .
C40 C39 H39B 108.4 . .
C38 C39 H39B 108.4 . .
H39A C39 H39B 107.5 . .
C39 C40 C41 113.1(3) . .
C39 C40 H40A 109 . .
C41 C40 H40A 109 . .
C39 C40 H40B 109 . .
C41 C40 H40B 109 . .
H40A C40 H40B 107.8 . .
C40 C41 H41A 109.5 . .
C40 C41 H41B 109.5 . .
H41A C41 H41B 109.5 . .
C40 C41 H41C 109.5 . .
H41A C41 H41C 109.5 . .
H41B C41 H41C 109.5 . .

loop_
_geom_bond_atom_site_label_1
_geom_bond_atom_site_label_2
_geom_bond_distance
_geom_bond_site_symmetry_2
Pd1 N1 1.933(11) .
Pd1 N1 2.111(11) 2
Pd1 Cl1 2.287(15) 2
Pd1 Cl1 2.328(15) .
Cl1 Pd1 2.287(15) 2
N1 C6 1.339(3) .
N1 C2 1.351(3) .
N1 Pd1 2.111(11) 2
C2 C3 1.368(4) .
C2 H2 0.93 .
C3 C4 1.391(4) .
C3 H3 0.93 .
C4 C5 1.381(4) .
C4 C7 1.461(4) .
C5 C6 1.372(4) .
C5 H5 0.93 .
C6 H6 0.93 .
C7 C8 1.325(4) .
C7 H7 0.93 .
C8 C9 1.461(4) .
C8 H8 0.93 .
C9 C14 1.390(4) .
C9 C10 1.405(4) .
C10 O15 1.374(4) .
C10 C11 1.388(4) .
C11 O24 1.378(4) .
C11 C12 1.398(4) .
C12 O33 1.359(3) .
C12 C13 1.381(4) .
C13 C14 1.380(4) .
C13 H13 0.93 .
C14 H14 0.93 .
O15 C16 1.364(5) .
C16 C17 1.522(7) .
C16 H16A 0.97 .
C16 H16B 0.97 .
C17 C18 1.459(9) .
C17 H17A 0.97 .
C17 H17B 0.97 .
C18 C19 1.390(9) .
C18 H18A 0.97 .
C18 H18B 0.97 .
C19 C20 1.457(14) .
C19 H19A 0.97 .
C19 H19B 0.97 .
C20 C21 1.450(13) .
C20 H20A 0.97 .
C20 H20B 0.97 .
C21 C22 1.439(16) .
C21 H21A 0.97 .
C21 H21B 0.97 .
C22 C23 1.384(12) .
C22 H22A 0.97 .
C22 H22B 0.97 .
C23 H23A 0.96 .
C23 H23B 0.96 .
C23 H23C 0.96 .
O24 C25 1.428(4) .
C25 C26 1.484(6) .
C25 H25A 0.97 .
C25 H25B 0.97 .
C26 C27 1.426(7) .
C26 H26A 0.97 .
C26 H26B 0.97 .
C27 C28 1.455(7) .
C27 H27A 0.97 .
C27 H27B 0.97 .
C28 C29 1.453(9) .
C28 H28A 0.97 .
C28 H28B 0.97 .
C29 C30 1.444(9) .
C29 H29A 0.97 .
C29 H29B 0.97 .
C30 C31 1.417(9) .
C30 H30A 0.97 .
C30 H30B 0.97 .
C31 C32 1.464(11) .
C31 H31A 0.97 .
C31 H31B 0.97 .
C32 H32A 0.96 .
C32 H32B 0.96 .
C32 H32C 0.96 .
O33 C34 1.429(4) .
C34 C35 1.498(4) .
C34 H34A 0.97 .
C34 H34B 0.97 .
C35 C36 1.523(4) .
C35 H35A 0.97 .
C35 H35B 0.97 .
C36 C37 1.508(4) .
C36 H36A 0.97 .
C36 H36B 0.97 .
C37 C38 1.515(4) .
C37 H37A 0.97 .
C37 H37B 0.97 .
C38 C39 1.515(4) .
C38 H38A 0.97 .
C38 H38B 0.97 .
C39 C40 1.490(4) .
C39 H39A 0.97 .
C39 H39B 0.97 .
C40 C41 1.514(5) .
C40 H40A 0.97 .
C40 H40B 0.97 .
C41 H41A 0.96 .
C41 H41B 0.96 .
C41 H41C 0.96 .

loop_
_geom_torsion_atom_site_label_1
_geom_torsion_atom_site_label_2
_geom_torsion_atom_site_label_3
_geom_torsion_atom_site_label_4
_geom_torsion
_geom_torsion_site_symmetry_1
_geom_torsion_site_symmetry_4
N1 Pd1 Cl1 Pd1 -134(7) . 2
N1 Pd1 Cl1 Pd1 42(6) 2 2
Pd1 Pd1 N1 C6 152(10) 2 .
Cl1 Pd1 N1 C6 50.2(6) 2 .
Cl1 Pd1 N1 C6 -134.3(3) . .
Pd1 Pd1 N1 C2 -28(11) 2 .
Cl1 Pd1 N1 C2 -129.6(4) 2 .
Cl1 Pd1 N1 C2 46.0(6) . .
Cl1 Pd1 N1 Pd1 -102(10) 2 2
Cl1 Pd1 N1 Pd1 74(10) . 2
C6 N1 C2 C3 -2.8(5) . .
Pd1 N1 C2 C3 177.0(6) . .
Pd1 N1 C2 C3 174.3(6) 2 .
N1 C2 C3 C4 0.9(5) . .
C2 C3 C4 C5 2.1(5) . .
C2 C3 C4 C7 -176.0(3) . .
C3 C4 C5 C6 -3.2(4) . .
C7 C4 C5 C6 174.9(3) . .
C2 N1 C6 C5 1.6(4) . .
Pd1 N1 C6 C5 -178.1(6) . .
Pd1 N1 C6 C5 -175.3(6) 2 .
C4 C5 C6 N1 1.4(5) . .
C5 C4 C7 C8 -165.6(3) . .
C3 C4 C7 C8 12.4(5) . .
C4 C7 C8 C9 174.7(3) . .
C7 C8 C9 C14 10.6(5) . .
C7 C8 C9 C10 -168.6(3) . .
C14 C9 C10 O15 174.9(3) . .
C8 C9 C10 O15 -5.8(4) . .
C14 C9 C10 C11 -1.2(4) . .
C8 C9 C10 C11 178.1(3) . .
O15 C10 C11 O24 -0.1(5) . .
C9 C10 C11 O24 175.8(3) . .
O15 C10 C11 C12 -173.0(3) . .
C9 C10 C11 C12 3.0(5) . .
O24 C11 C12 O33 2.9(4) . .
C10 C11 C12 O33 175.6(3) . .
O24 C11 C12 C13 -175.4(3) . .
C10 C11 C12 C13 -2.7(5) . .
O33 C12 C13 C14 -177.5(3) . .
C11 C12 C13 C14 0.7(5) . .
C12 C13 C14 C9 1.2(5) . .
C10 C9 C14 C13 -0.9(4) . .
C8 C9 C14 C13 179.9(3) . .
C11 C10 O15 C16 -65.0(4) . .
C9 C10 O15 C16 118.8(4) . .
C10 O15 C16 C17 -157.0(4) . .
O15 C16 C17 C18 167.9(7) . .
C16 C17 C18 C19 -168.2(10) . .
C17 C18 C19 C20 175.9(12) . .
C18 C19 C20 C21 -73(2) . .
C19 C20 C21 C22 -176.2(13) . .
C20 C21 C22 C23 180(2) . .
C10 C11 O24 C25 121.2(3) . .
C12 C11 O24 C25 -66.0(4) . .
C11 O24 C25 C26 179.4(4) . .
O24 C25 C26 C27 -50.8(8) . .
C25 C26 C27 C28 -177.4(6) . .
C26 C27 C28 C29 -174.3(8) . .
C27 C28 C29 C30 173.3(8) . .
C28 C29 C30 C31 -175.8(10) . .
C29 C30 C31 C32 174.6(11) . .
C13 C12 O33 C34 3.5(4) . .
C11 C12 O33 C34 -174.8(3) . .
C12 O33 C34 C35 175.8(3) . .
O33 C34 C35 C36 -178.6(3) . .
C34 C35 C36 C37 -176.5(3) . .
C35 C36 C37 C38 175.6(3) . .
C36 C37 C38 C39 -179.8(3) . .
C37 C38 C39 C40 178.8(3) . .
C38 C39 C40 C41 179.4(3) . .
